data_4322911
loop_
_publ_author_name
'Gian Luca Abbati'
'Andrea Cornia'
'Antonio C. Fabretti'
'Andrea Caneschi'
'Dante Gatteschi'

_publ_section_title
;
 Structure and Magnetic Properties of a Mixed-Valence Heptanuclear
 Manganese Cluster
;
_journal_name_full 'Inorganic Chemistry'
_journal_page_first 3759
_journal_page_last 3766
_journal_paper_doi 10.1021/ic9800029
_journal_volume 37
_journal_year 1998
_chemical_compound_source synthesis
_chemical_formula_moiety '[Mn2(C15H11O2)4(OCH3)2]'
_chemical_formula_sum 'C62 H50 Mn2 O10'
_chemical_formula_weight 1064.95
_chemical_name_systematic
; 
 ? 
;
_space_group_IT_number 2
_symmetry_cell_setting triclinic
_symmetry_space_group_name_Hall '-P 1'
_symmetry_space_group_name_H-M 'P -1'
_atom_sites_solution_hydrogens geom
_atom_sites_solution_primary direct
_atom_sites_solution_secondary difmap
_audit_creation_method SHELXL
_cell_angle_alpha 80.390(7)
_cell_angle_beta 87.658(6)
_cell_angle_gamma 83.568(7)
_cell_formula_units_Z 1
_cell_length_a 9.6120(10)
_cell_length_b 10.7400(10)
_cell_length_c 13.1680(10)
_cell_measurement_reflns_used 25
_cell_measurement_temperature 293(2)
_cell_measurement_theta_max 13.32
_cell_measurement_theta_min 10.33
_cell_volume 1331.5(2)
_computing_cell_refinement 'Enraf-Nonius CAD4-Fortran Version 5.0'
_computing_data_collection 'Enraf-Nonius CAD4-Fortran Version 5.0'
_computing_data_reduction 'SDP (Frenz & Enraf-Nonius, 1984)'
_computing_molecular_graphics 'ORTEX-6 (McArdle, 1997)'
_computing_publication_material 'SHELXL-93 (Sheldrick, 1993)'
_computing_structure_refinement 'SHELXL-93 (Sheldrick, 1993)'
_computing_structure_solution 'SIR92 (Altomare, 1994)'
_diffrn_ambient_temperature 293(2)
_diffrn_measurement_device 'Enraf-Nonius CAD4 diffractometer'
_diffrn_measurement_method 'Theta/2Theta scan'
_diffrn_radiation_monochromator graphite
_diffrn_radiation_source 'fine-focus sealed tube'
_diffrn_radiation_type MoK\a
_diffrn_radiation_wavelength 0.71069
_diffrn_reflns_av_R_equivalents 0.0084
_diffrn_reflns_av_sigmaI/netI 0.0174
_diffrn_reflns_limit_h_max 12
_diffrn_reflns_limit_h_min -12
_diffrn_reflns_limit_k_max 14
_diffrn_reflns_limit_k_min -13
_diffrn_reflns_limit_l_max 17
_diffrn_reflns_limit_l_min 0
_diffrn_reflns_number 4671
_diffrn_reflns_theta_max 27.95
_diffrn_reflns_theta_min 2.13
_diffrn_standards_decay_% 0
_diffrn_standards_interval_time 60
_diffrn_standards_number 2
_exptl_absorpt_coefficient_mu 0.534
_exptl_absorpt_correction_T_max 0.9999
_exptl_absorpt_correction_T_min 0.9715
_exptl_absorpt_correction_type 'empirical, psi-scans'
_exptl_crystal_colour 'Dark brown'
_exptl_crystal_density_diffrn 1.328
_exptl_crystal_density_meas 1.33(1)
_exptl_crystal_density_method 'Flotation MeOH/CHBr3'
_exptl_crystal_description 'Prismatic blocks'
_exptl_crystal_F_000 552
_exptl_crystal_size_max 0.30
_exptl_crystal_size_mid 0.30
_exptl_crystal_size_min 0.20
_refine_diff_density_max 0.237
_refine_diff_density_min -0.212
_refine_diff_density_rms 0.038
_refine_ls_extinction_method none
_refine_ls_goodness_of_fit_all 1.064
_refine_ls_goodness_of_fit_obs 1.064
_refine_ls_hydrogen_treatment riding
_refine_ls_matrix_type full
_refine_ls_number_parameters 403
_refine_ls_number_reflns 4475
_refine_ls_number_restraints 0
_refine_ls_restrained_S_all 1.064
_refine_ls_restrained_S_obs 1.064
_refine_ls_R_factor_all 0.0303
_refine_ls_R_factor_obs 0.0303
_refine_ls_shift/esd_max 0.277
_refine_ls_shift/esd_mean 0.029
_refine_ls_structure_factor_coef Fsqd
_refine_ls_weighting_details 'w=1/[\s^2^(Fo^2^)+(0.0504P)^2^+0.2509P] where P=(Fo^2^+2Fc^2^)/3'
_refine_ls_weighting_scheme calc
_refine_ls_wR_factor_all 0.0826
_refine_ls_wR_factor_obs 0.0826
_reflns_number_observed 4475
_reflns_number_total 4475
_reflns_observed_criterion >2sigma(I)
_cod_data_source_file ic9800029_2.cif
_cod_data_source_block mn2
_cod_depositor_comments
;
The following automatic conversions were performed:

'_refine_ls_weighting_scheme' value 'calc
w=1/[\s^2^(Fo^2^)+(0.0504P)^2^+0.2509P] where P=(Fo^2^+2Fc^2^)/3' was
changed to 'calc'. New tag '_refine_ls_weighting_details' was
created. The value of the new tag was set to
'w=1/[\s^2^(Fo^2^)+(0.0504P)^2^+0.2509P] where P=(Fo^2^+2Fc^2^)/3'.

Automatic conversion script
Id: cif_fix_values 3143 2015-03-26 13:38:13Z robertas 
;
_cod_database_code 4322911

loop_
_symmetry_equiv_pos_as_xyz
'x, y, z'
'-x, -y, -z'

loop_
_atom_site_aniso_label
_atom_site_aniso_U_11
_atom_site_aniso_U_22
_atom_site_aniso_U_33
_atom_site_aniso_U_23
_atom_site_aniso_U_13
_atom_site_aniso_U_12
Mn1 0.04151(15) 0.03500(13) 0.03354(13) -0.00286(9) 0.00467(10) 0.00394(10)
O1 0.0394(6) 0.0373(6) 0.0386(6) -0.0044(5) 0.0032(5) -0.0027(5)
O2 0.0516(7) 0.0364(6) 0.0552(8) -0.0004(5) 0.0140(6) 0.0046(5)
O3 0.0479(7) 0.0410(6) 0.0417(6) -0.0059(5) 0.0069(5) 0.0052(5)
O4 0.0551(8) 0.0523(7) 0.0361(6) -0.0034(5) 0.0016(5) 0.0107(6)
O5 0.0502(8) 0.0724(9) 0.0396(7) -0.0028(6) 0.0045(6) 0.0054(7)
C1 0.0465(12) 0.0550(13) 0.075(2) -0.0042(11) 0.0045(11) -0.0130(10)
C2 0.0439(9) 0.0377(8) 0.0465(9) -0.0042(7) -0.0048(7) 0.0046(7)
C3 0.0511(10) 0.0400(9) 0.0517(10) -0.0070(8) 0.0037(8) 0.0092(8)
C4 0.0405(9) 0.0473(9) 0.0397(9) -0.0104(7) -0.0027(7) 0.0058(7)
C5 0.0512(10) 0.0384(8) 0.0376(9) -0.0067(7) 0.0035(7) -0.0056(7)
C6 0.0517(11) 0.0655(12) 0.0352(9) -0.0047(8) 0.0007(8) 0.0028(9)
C7 0.0514(10) 0.0429(9) 0.0414(9) -0.0075(7) 0.0001(8) -0.0012(8)
C8 0.0449(10) 0.0386(9) 0.0517(10) 0.0000(8) -0.0058(8) 0.0026(7)
C9 0.0651(13) 0.0446(10) 0.0589(13) -0.0075(9) -0.0131(10) -0.0005(9)
C10 0.078(2) 0.0412(11) 0.079(2) -0.0065(11) -0.0251(13) -0.0062(10)
C11 0.084(2) 0.0475(12) 0.092(2) 0.0136(12) -0.0064(14) -0.0179(11)
C12 0.111(2) 0.0592(14) 0.079(2) 0.0056(13) 0.030(2) -0.0121(14)
C13 0.084(2) 0.0428(11) 0.0699(14) -0.0026(10) 0.0176(12) -0.0022(11)
C14 0.0418(9) 0.0545(10) 0.0434(9) -0.0099(8) 0.0010(7) 0.0081(8)
C15 0.0532(12) 0.0688(14) 0.0602(13) -0.0181(11) 0.0071(10) -0.0021(10)
C16 0.0515(13) 0.096(2) 0.0688(15) -0.0155(14) 0.0120(11) -0.0082(13)
C17 0.0526(13) 0.100(2) 0.0591(13) -0.0160(13) 0.0131(11) 0.0118(13)
C18 0.084(2) 0.083(2) 0.073(2) -0.0310(14) 0.0193(14) 0.0175(15)
C19 0.0700(15) 0.0652(14) 0.0692(14) -0.0242(12) 0.0160(12) 0.0011(12)
C20 0.0443(9) 0.0454(9) 0.0416(9) -0.0100(7) 0.0041(7) -0.0088(7)
C21 0.0531(12) 0.0774(15) 0.0441(10) -0.0052(10) 0.0058(9) -0.0030(11)
C22 0.0619(14) 0.100(2) 0.0446(12) -0.0114(12) 0.0117(10) -0.0130(13)
C23 0.0506(12) 0.094(2) 0.0676(14) -0.0267(13) 0.0194(11) -0.0122(12)
C24 0.0474(12) 0.078(2) 0.077(2) -0.0135(12) 0.0099(11) 0.0032(11)
C25 0.0503(11) 0.0566(11) 0.0545(11) -0.0055(9) 0.0038(9) -0.0046(9)
C26 0.0519(11) 0.0451(10) 0.0513(10) -0.0111(8) -0.0041(8) -0.0006(8)
C27 0.0523(12) 0.078(2) 0.071(2) 0.0030(12) 0.0010(11) -0.0064(11)
C28 0.0509(14) 0.096(2) 0.101(2) 0.006(2) -0.0031(14) -0.0037(13)
C29 0.0582(15) 0.081(2) 0.097(2) -0.012(2) -0.0205(15) 0.0056(13)
C30 0.087(2) 0.096(2) 0.061(2) -0.0044(14) -0.0215(14) 0.020(2)
C31 0.0660(14) 0.087(2) 0.0530(12) -0.0051(12) -0.0032(11) 0.0159(12)

loop_
_atom_site_label
_atom_site_type_symbol
_atom_site_fract_x
_atom_site_fract_y
_atom_site_fract_z
_atom_site_U_iso_or_equiv
_atom_site_thermal_displace_type
_atom_site_occupancy
_atom_site_calc_flag
_atom_site_refinement_flags
_atom_site_disorder_group
Mn1 Mn 0.58456(3) 0.38835(2) 0.56930(2) 0.03777(9) Uani 1 d . .
O1 O 0.60389(12) 0.55848(11) 0.51509(9) 0.0389(3) Uani 1 d . .
O2 O 0.53773(14) 0.22010(11) 0.61424(10) 0.0497(3) Uani 1 d . .
O3 O 0.70817(13) 0.32728(11) 0.46068(9) 0.0446(3) Uani 1 d . .
O4 O 0.48255(14) 0.43623(12) 0.69321(9) 0.0496(3) Uani 1 d . .
O5 O 0.76426(14) 0.35480(15) 0.66036(10) 0.0559(3) Uani 1 d . .
C1 C 0.7353(2) 0.6006(2) 0.4828(2) 0.0592(5) Uani 1 d . .
C2 C 0.6091(2) 0.1156(2) 0.59846(14) 0.0436(4) Uani 1 d . .
C3 C 0.7210(2) 0.1087(2) 0.52966(15) 0.0489(4) Uani 1 d . .
HC3 H 0.7709(2) 0.0297(2) 0.52785(15) 0.064(4) Uiso 1 calc R .
C4 C 0.7634(2) 0.2130(2) 0.46281(13) 0.0429(4) Uani 1 d . .
C5 C 0.5144(2) 0.3992(2) 0.78686(13) 0.0424(4) Uani 1 d . .
C6 C 0.6450(2) 0.3416(2) 0.82027(14) 0.0519(5) Uani 1 d . .
HC6 H 0.6544(2) 0.3126(2) 0.89051(14) 0.064(4) Uiso 1 calc R .
C7 C 0.7637(2) 0.3236(2) 0.75675(14) 0.0455(4) Uani 1 d . .
C8 C 0.5600(2) 0.0003(2) 0.66136(15) 0.0463(4) Uani 1 d . .
C9 C 0.5747(2) -0.1168(2) 0.6278(2) 0.0564(5) Uani 1 d . .
C10 C 0.5238(3) -0.2210(2) 0.6872(2) 0.0657(6) Uani 1 d . .
C11 C 0.4603(3) -0.2097(2) 0.7798(2) 0.0763(7) Uani 1 d . .
HC11 H 0.4259(3) -0.2800(2) 0.8196(2) 0.082(6) Uiso 1 calc R .
C12 C 0.4462(3) -0.0953(2) 0.8155(2) 0.0858(8) Uani 1 d . .
HC12 H 0.4045(3) -0.0889(2) 0.8796(2) 0.099(10) Uiso 1 calc R .
C13 C 0.4946(3) 0.0097(2) 0.7552(2) 0.0671(6) Uani 1 d . .
C14 C 0.8815(2) 0.1962(2) 0.38786(14) 0.0474(4) Uani 1 d . .
C15 C 0.9663(2) 0.2920(2) 0.3604(2) 0.0604(5) Uani 1 d . .
HC15 H 0.9485(2) 0.3663(2) 0.3884(2) 0.077(8) Uiso 1 calc R .
C16 C 1.0779(3) 0.2792(3) 0.2916(2) 0.0721(7) Uani 1 d . .
C17 C 1.1039(3) 0.1703(3) 0.2492(2) 0.0721(7) Uani 1 d . .
C18 C 1.0195(3) 0.0766(3) 0.2737(2) 0.0803(8) Uani 1 d . .
C19 C 0.9083(3) 0.0869(2) 0.3438(2) 0.0677(6) Uani 1 d . .
C20 C 0.4008(2) 0.4269(2) 0.86370(14) 0.0433(4) Uani 1 d . .
C21 C 0.4081(2) 0.3756(2) 0.9674(2) 0.0593(5) Uani 1 d . .
C22 C 0.3025(3) 0.4063(3) 1.0359(2) 0.0690(6) Uani 1 d . .
C23 C 0.1898(2) 0.4907(3) 1.0021(2) 0.0693(6) Uani 1 d . .
HC23 H 0.1194(2) 0.5126(3) 1.0485(2) 0.082(6) Uiso 1 calc R .
C24 C 0.1810(2) 0.5429(2) 0.8999(2) 0.0685(6) Uani 1 d . .
HC24 H 0.1047(2) 0.6005(2) 0.8772(2) 0.084(6) Uiso 1 calc R .
C25 C 0.2850(2) 0.5103(2) 0.8303(2) 0.0544(5) Uani 1 d . .
HC25 H 0.2771(2) 0.5445(2) 0.7608(2) 0.064(4) Uiso 1 calc R .
C26 C 0.9008(2) 0.2685(2) 0.8038(2) 0.0493(4) Uani 1 d . .
C27 C 1.0215(2) 0.2754(3) 0.7430(2) 0.0688(6) Uani 1 d . .
C28 C 1.1507(3) 0.2277(3) 0.7834(3) 0.0856(8) Uani 1 d . .
C29 C 1.1613(3) 0.1719(3) 0.8830(2) 0.0796(8) Uani 1 d . .
C30 C 1.0440(3) 0.1630(3) 0.9446(2) 0.0839(8) Uani 1 d . .
C31 C 0.9140(3) 0.2105(3) 0.9053(2) 0.0713(7) Uani 1 d . .
HC31 H 0.8345(3) 0.2032(3) 0.9476(2) 0.084(6) Uiso 1 calc R .
HC13 H 0.4905(27) 0.0837(26) 0.7816(20) 0.081(8) Uiso 1 d . .
HC30 H 1.0504(31) 0.1325(29) 1.0135(25) 0.099(10) Uiso 1 d . .
HC22 H 0.3123(27) 0.3747(25) 1.1053(21) 0.081(8) Uiso 1 d . .
HC1A H 0.7619(33) 0.5791(30) 0.4098(27) 0.110(10) Uiso 1 d . .
HC1B H 0.7290(28) 0.6878(29) 0.4737(21) 0.085(8) Uiso 1 d . .
HC1C H 0.7955(34) 0.5689(31) 0.5275(25) 0.104(11) Uiso 1 d . .
HC9 H 0.6129(26) -0.1219(24) 0.5650(19) 0.074(8) Uiso 1 d . .
HC10 H 0.5374(26) -0.2952(26) 0.6647(21) 0.078(8) Uiso 1 d . .
HC16 H 1.1342(30) 0.3454(28) 0.2770(22) 0.092(9) Uiso 1 d . .
HC17 H 1.1804(29) 0.1637(26) 0.1999(22) 0.089(8) Uiso 1 d . .
HC18 H 1.0345(32) 0.0033(30) 0.2487(24) 0.101(10) Uiso 1 d . .
HC19 H 0.8520(26) 0.0198(24) 0.3634(19) 0.073(8) Uiso 1 d . .
HC21 H 0.4785(25) 0.3157(23) 0.9915(19) 0.067(7) Uiso 1 d . .
HC27 H 1.0046(29) 0.3171(28) 0.6744(23) 0.092(9) Uiso 1 d . .
HC28 H 1.2354(36) 0.2337(33) 0.7342(26) 0.124(12) Uiso 1 d . .
HC29 H 1.2518(30) 0.1396(27) 0.9142(21) 0.089(8) Uiso 1 d . .

loop_
_atom_type_symbol
_atom_type_description
_atom_type_scat_dispersion_real
_atom_type_scat_dispersion_imag
_atom_type_scat_source
C C 0.0033 0.0016 'International Tables Vol C Tables 4.2.6.8 and 6.1.1.4'
H H 0.0000 0.0000 'International Tables Vol C Tables 4.2.6.8 and 6.1.1.4'
O O 0.0106 0.0060 'International Tables Vol C Tables 4.2.6.8 and 6.1.1.4'
Mn Mn 0.3368 0.7283 'International Tables Vol C Tables 4.2.6.8 and 6.1.1.4'

loop_
_geom_angle_atom_site_label_1
_geom_angle_atom_site_label_2
_geom_angle_atom_site_label_3
_geom_angle
_geom_angle_site_symmetry_1
_geom_angle_site_symmetry_3
_geom_angle_publ_flag
O1 Mn1 O2 171.15(5) . . yes
O1 Mn1 O3 92.03(5) . . yes
O2 Mn1 O3 89.72(5) . . ?
O1 Mn1 O4 91.85(5) . . ?
O2 Mn1 O4 87.65(6) . . ?
O3 Mn1 O4 171.25(5) . . ?
O1 Mn1 O5 96.98(6) . . ?
O2 Mn1 O5 91.80(6) . . ?
O3 Mn1 O5 85.71(5) . . ?
O4 Mn1 O5 86.04(5) . . ?
O1 Mn1 O1 78.79(5) . 2_666 ?
O2 Mn1 O1 92.37(5) . 2_666 ?
O3 Mn1 O1 99.44(5) . 2_666 ?
O4 Mn1 O1 89.01(5) . 2_666 ?
O5 Mn1 O1 173.39(5) . 2_666 ?
O1 Mn1 Mn1 42.46(4) . 2_666 ?
O2 Mn1 Mn1 128.69(4) . 2_666 ?
O3 Mn1 Mn1 97.72(4) . 2_666 ?
O4 Mn1 Mn1 90.43(4) . 2_666 ?
O5 Mn1 Mn1 139.20(5) . 2_666 ?
O1 Mn1 Mn1 36.32(3) 2_666 2_666 ?
C1 O1 Mn1 122.11(13) . . ?
C1 O1 Mn1 124.65(13) . 2_666 ?
Mn1 O1 Mn1 101.21(5) . 2_666 ?
C2 O2 Mn1 127.22(12) . . ?
C4 O3 Mn1 125.23(12) . . ?
C5 O4 Mn1 127.66(12) . . ?
C7 O5 Mn1 124.89(13) . . ?
O2 C2 C3 124.3(2) . . ?
O2 C2 C8 113.8(2) . . ?
C3 C2 C8 121.8(2) . . ?
C2 C3 C4 123.9(2) . . ?
O3 C4 C3 124.4(2) . . ?
O3 C4 C14 115.2(2) . . ?
C3 C4 C14 120.3(2) . . ?
O4 C5 C6 124.8(2) . . ?
O4 C5 C20 115.1(2) . . ?
C6 C5 C20 120.1(2) . . ?
C5 C6 C7 125.4(2) . . ?
O5 C7 C6 123.8(2) . . ?
O5 C7 C26 116.4(2) . . ?
C6 C7 C26 119.8(2) . . ?
C13 C8 C9 118.7(2) . . ?
C13 C8 C2 119.0(2) . . ?
C9 C8 C2 122.3(2) . . ?
C10 C9 C8 120.5(2) . . ?
C11 C10 C9 119.8(2) . . ?
C10 C11 C12 120.8(2) . . ?
C11 C12 C13 119.5(3) . . ?
C8 C13 C12 120.6(2) . . ?
C15 C14 C19 118.7(2) . . ?
C15 C14 C4 119.3(2) . . ?
C19 C14 C4 122.0(2) . . ?
C14 C15 C16 120.9(2) . . ?
C17 C16 C15 119.9(3) . . ?
C18 C17 C16 119.9(2) . . ?
C17 C18 C19 121.1(3) . . ?
C14 C19 C18 119.6(3) . . ?
C25 C20 C21 118.5(2) . . ?
C25 C20 C5 118.6(2) . . ?
C21 C20 C5 122.9(2) . . ?
C22 C21 C20 120.9(2) . . ?
C23 C22 C21 120.0(2) . . ?
C22 C23 C24 119.9(2) . . ?
C23 C24 C25 120.4(2) . . ?
C24 C25 C20 120.3(2) . . ?
C31 C26 C27 117.8(2) . . ?
C31 C26 C7 123.5(2) . . ?
C27 C26 C7 118.7(2) . . ?
C28 C27 C26 120.8(3) . . ?
C29 C28 C27 120.5(3) . . ?
C28 C29 C30 120.0(3) . . ?
C29 C30 C31 120.2(3) . . ?
C26 C31 C30 120.8(2) . . ?

loop_
_geom_bond_atom_site_label_1
_geom_bond_atom_site_label_2
_geom_bond_distance
_geom_bond_site_symmetry_2
_geom_bond_publ_flag
Mn1 O1 1.8742(11) . yes
Mn1 O2 1.9029(13) . yes
Mn1 O3 1.9717(12) . ?
Mn1 O4 1.9811(12) . ?
Mn1 O5 2.1063(14) . ?
Mn1 O1 2.1361(12) 2_666 ?
Mn1 Mn1 3.1037(6) 2_666 ?
O1 C1 1.414(2) . ?
O1 Mn1 2.1361(12) 2_666 ?
O2 C2 1.291(2) . ?
O3 C4 1.277(2) . ?
O4 C5 1.270(2) . ?
O5 C7 1.258(2) . ?
C2 C3 1.381(3) . ?
C2 C8 1.483(3) . ?
C3 C4 1.393(3) . ?
C4 C14 1.489(2) . ?
C5 C6 1.390(3) . ?
C5 C20 1.497(2) . ?
C6 C7 1.402(3) . ?
C7 C26 1.497(3) . ?
C8 C13 1.377(3) . ?
C8 C9 1.392(3) . ?
C9 C10 1.379(3) . ?
C10 C11 1.359(4) . ?
C11 C12 1.378(4) . ?
C12 C13 1.381(3) . ?
C14 C15 1.376(3) . ?
C14 C19 1.389(3) . ?
C15 C16 1.385(3) . ?
C16 C17 1.372(4) . ?
C17 C18 1.352(4) . ?
C18 C19 1.390(3) . ?
C20 C25 1.385(3) . ?
C20 C21 1.386(3) . ?
C21 C22 1.379(3) . ?
C22 C23 1.370(4) . ?
C23 C24 1.371(3) . ?
C24 C25 1.384(3) . ?
C26 C31 1.381(3) . ?
C26 C27 1.385(3) . ?
C27 C28 1.381(4) . ?
C28 C29 1.351(4) . ?
C29 C30 1.365(4) . ?
C30 C31 1.383(3) . ?
